data_7246140
loop_
_publ_author_name
'Podda, Enrico'
'Arca, Massimiliano'
'Pintus, Anna'
'Lippolis, Vito'
'Caltagirone, Claudia'
'Coles, Simon J.'
'Orton, James B.'
'Ennas, Guido'
'Picci, Giacomo'
'Davies, Robert P.'
'Aragoni, M. Carla'

_publ_section_title
;
 On the role of torsional dynamics in the solid-state fluorescent
 properties of a new bifluorene--tetracarboxylic acid and its
 supramolecular assemblies: a structural and TD-DFT investigation
;
_journal_issue 7
_journal_name_full CrystEngComm
_journal_page_first 1058
_journal_page_last 1066
_journal_paper_doi 10.1039/D2CE01552H
_journal_volume 25
_journal_year 2023
_chemical_formula_moiety 'C33 H24 O8'
_chemical_formula_sum 'C33 H24 O8'
_chemical_formula_weight 548.52
_space_group_crystal_system triclinic
_space_group_IT_number 2
_space_group_name_Hall '-P 1'
_space_group_name_H-M_alt 'P -1'
_atom_sites_solution_hydrogens mixed
_atom_sites_solution_primary dual
_audit_creation_date 2022-10-20
_audit_creation_method
;
Olex2 1.5
(compiled 2022.04.07 svn.rca3783a0 for OlexSys, GUI svn.r6498)
;
_audit_update_record
;
2022-10-21 deposited with the CCDC.	2023-01-17 downloaded from the CCDC.
;
_cell_angle_alpha 86.930(4)
_cell_angle_beta 78.372(5)
_cell_angle_gamma 69.784(6)
_cell_formula_units_Z 2
_cell_length_a 7.9080(6)
_cell_length_b 9.8092(5)
_cell_length_c 17.5752(9)
_cell_measurement_reflns_used 7099
_cell_measurement_temperature 100(2)
_cell_measurement_theta_max 69.3910
_cell_measurement_theta_min 4.7670
_cell_volume 1252.89(14)
_computing_cell_refinement 'CrysAlisPro 1.171.40.37a (Rigaku OD, 2019)'
_computing_data_collection 'CrysAlisPro 1.171.40.37a (Rigaku OD, 2019)'
_computing_data_reduction 'CrysAlisPro 1.171.40.37a (Rigaku OD, 2019)'
_computing_molecular_graphics 'Olex2 1.5 (Dolomanov et al., 2009)'
_computing_publication_material 'Olex2 1.5 (Dolomanov et al., 2009)'
_computing_structure_refinement 'SHELXL 2018/3 (Sheldrick, 2015)'
_computing_structure_solution 'SHELXT 2018/2 (Sheldrick, 2018)'
_diffrn_ambient_environment N~2~
_diffrn_ambient_temperature 100(2)
_diffrn_detector 'CCD plate'
_diffrn_detector_area_resol_mean 10.0000
_diffrn_measured_fraction_theta_full 0.990
_diffrn_measured_fraction_theta_max 0.989
_diffrn_measurement_details
;
List of Runs (angles in degrees, time in seconds):

  # Type    Start    End  Width  t~exp~   \w     \q     \k     \f   Frames
#--------------------------------------------------------------------------
  1  \w    -89.00  89.00   0.50    3.15    --    0.00   0.00-180.00  356
  2  \w    -89.00  89.00   0.50    3.15    --    0.00  59.00  30.00  356
  3  \w   -179.00  -1.00   0.50   12.62    --  -90.00  59.00  72.72  356
  4  \w   -179.00  -1.00   0.50   12.62    --  -90.00  59.00-167.89  356
  5  \w   -179.00  -1.00   0.50   12.62    --  -90.00  51.00 141.42  356
  6  \w   -179.00  -1.00   0.50   12.62    --  -90.00  57.00 -31.26  356
  7  \w   -179.00  -1.00   0.50   12.62    --  -90.00  10.00 120.00  356
  8  \w   -179.00  -1.00   0.50   12.62    --  -90.00  56.00  93.75  356
  9  \w   -178.00 -74.00   0.50   12.62    --  -90.00  30.00 -60.00  208
 10  \w   -179.00-122.00   0.50   12.62    --  -90.00  57.00  19.25  114
 11  \w    -90.00 -20.00   0.50   12.62    --  -90.00  57.00  19.25  140
 12  \w   -170.00-145.00   0.50   12.62    --  -90.00  57.00 -88.61   50
 13  \w    -71.00 -24.00   0.50   12.62    --  -90.00  57.00 -88.61   94
 14  \w    -63.00  -2.00   0.50   12.62    --  -90.00  10.00 120.00  122
 15  \w    -40.00 -12.00   0.50   12.62    --  -90.00  56.00  93.75   56
 16  \w   -179.00-153.00   0.50   12.62    --  -90.00  59.00 -37.28   52
;
_diffrn_measurement_device 'four-circle diffractometer'
_diffrn_measurement_device_type 'XtaLAB AFC11 (RCD3): quarter-chi single'
_diffrn_measurement_method '\w scans'
_diffrn_orient_matrix_type 'CrysAlisPro convention (1999,Acta A55,543-557)'
_diffrn_orient_matrix_UB_11 -0.0425525000
_diffrn_orient_matrix_UB_12 -0.0920755000
_diffrn_orient_matrix_UB_13 0.0701700000
_diffrn_orient_matrix_UB_21 0.0349287000
_diffrn_orient_matrix_UB_22 -0.1277887000
_diffrn_orient_matrix_UB_23 -0.0552465000
_diffrn_orient_matrix_UB_31 0.2043942000
_diffrn_orient_matrix_UB_32 -0.0566665000
_diffrn_orient_matrix_UB_33 0.0059421000
_diffrn_radiation_monochromator mirror
_diffrn_radiation_probe x-ray
_diffrn_radiation_type 'Cu K\a'
_diffrn_radiation_wavelength 1.54184
_diffrn_reflns_av_R_equivalents 0.0316
_diffrn_reflns_av_unetI/netI 0.0276
_diffrn_reflns_Laue_measured_fraction_full 0.990
_diffrn_reflns_Laue_measured_fraction_max 0.989
_diffrn_reflns_limit_h_max 9
_diffrn_reflns_limit_h_min -9
_diffrn_reflns_limit_k_max 11
_diffrn_reflns_limit_k_min -11
_diffrn_reflns_limit_l_max 21
_diffrn_reflns_limit_l_min -21
_diffrn_reflns_number 18130
_diffrn_reflns_point_group_measured_fraction_full 0.990
_diffrn_reflns_point_group_measured_fraction_max 0.989
_diffrn_reflns_theta_full 67.684
_diffrn_reflns_theta_max 68.251
_diffrn_reflns_theta_min 2.567
_diffrn_source 'Rotating-anode X-ray tube'
_diffrn_source_type 'Rigaku (Cu) X-ray Source'
_exptl_absorpt_coefficient_mu 0.864
_exptl_absorpt_correction_T_max 1.000
_exptl_absorpt_correction_T_min 0.932
_exptl_absorpt_correction_type gaussian
_exptl_absorpt_process_details
;
CrysAlisPro 1.171.40.37a (Rigaku Oxford Diffraction, 2019)
Numerical absorption correction based on gaussian integration over
			a multifaceted crystal model
Empirical absorption correction using spherical harmonics,
 implemented in SCALE3 ABSPACK scaling algorithm.
;
_exptl_crystal_colour colourless
_exptl_crystal_colour_primary colourless
_exptl_crystal_density_diffrn 1.454
_exptl_crystal_description block
_exptl_crystal_F_000 572
_exptl_crystal_size_max 0.093
_exptl_crystal_size_mid 0.055
_exptl_crystal_size_min 0.032
_refine_diff_density_max 0.259
_refine_diff_density_min -0.265
_refine_diff_density_rms 0.073
_refine_ls_extinction_method none
_refine_ls_goodness_of_fit_ref 1.059
_refine_ls_hydrogen_treatment mixed
_refine_ls_matrix_type full
_refine_ls_number_parameters 382
_refine_ls_number_reflns 4549
_refine_ls_number_restraints 4
_refine_ls_restrained_S_all 1.059
_refine_ls_R_factor_all 0.0672
_refine_ls_R_factor_gt 0.0527
_refine_ls_shift/su_max 0.000
_refine_ls_shift/su_mean 0.000
_refine_ls_structure_factor_coef Fsqd
_refine_ls_weighting_details 'w=1/[\s^2^(Fo^2^)+(0.0846P)^2^+0.5582P] where P=(Fo^2^+2Fc^2^)/3'
_refine_ls_weighting_scheme calc
_refine_ls_wR_factor_gt 0.1460
_refine_ls_wR_factor_ref 0.1547
_reflns_Friedel_coverage 0.000
_reflns_number_gt 3563
_reflns_number_total 4549
_reflns_threshold_expression 'I > 2\s(I)'
_cod_data_source_file d2ce01552h2.cif
_cod_data_source_block 2019ep010r1_1a
_cod_depositor_comments 'Adding full bibliography for 7246140--7246143.cif.'
_cod_database_code 7246140
_shelx_shelxl_version_number 2018/3
_chemical_oxdiff_formula 'C33 H24 O8'
_chemical_oxdiff_usercomment 372
_shelx_space_group_comment
;
The symmetry employed for this shelxl refinement is uniquely defined
by the following loop, which should always be used as a source of
symmetry information in preference to the above space-group names.
They are only intended as comments.
;
_olex2_refinement_description
;
1. Fixed Uiso
 At 1.2 times of:
  All C(H) groups, All C(H,H) groups
 At 1.5 times of:
  All C(H,H,H) groups, All O(H) groups
2. Restrained distances
 O4-H4 = O8-H8 = O6-H6 = O2-H2
 0.82 with sigma of 0.02
3.a Secondary CH2 refined with riding coordinates:
 C17(H17A,H17B)
3.b Aromatic/amide H refined with riding coordinates:
 C3(H3), C4(H4A), C7(H7), C12(H12), C13(H13), C16(H16), C21(H21), C24(H24),
 C25(H25), C28(H28), C29(H29), C32(H32)
3.c Idealised Me refined as rotating group:
 C9(H9A,H9B,H9C), C19(H19A,H19B,H19C)
3.d Idealised tetrahedral OH refined as rotating group:
 O2(H2)
;
_olex2_submission_special_instructions 'No special instructions were received'
_oxdiff_exptl_absorpt_empirical_details
;
Empirical correction (ABSPACK) includes:
- Absorption correction using spherical harmonics
- Frame scaling
- Detector area scaling
;
_oxdiff_exptl_absorpt_empirical_full_max 1.320
_oxdiff_exptl_absorpt_empirical_full_min 0.793

loop_
_space_group_symop_operation_xyz
'x, y, z'
'-x, -y, -z'

loop_
_atom_site_label
_atom_site_type_symbol
_atom_site_fract_x
_atom_site_fract_y
_atom_site_fract_z
_atom_site_U_iso_or_equiv
_atom_site_adp_type
_atom_site_occupancy
_atom_site_site_symmetry_order
_atom_site_calc_flag
_atom_site_refinement_flags_posn
_atom_site_refinement_flags_adp
_atom_site_refinement_flags_occupancy
_atom_site_disorder_assembly
_atom_site_disorder_group
O1 O 0.3501(3) 0.01654(18) 0.12386(11) 0.0479(5) Uani 1 1 d . . . . .
O2 O 0.2348(3) 0.22324(19) 0.06240(11) 0.0498(5) Uani 1 1 d D . . . .
H2 H 0.243143 0.166105 0.026784 0.075 Uiso 1 1 calc DR U . . .
O3 O 0.3116(3) 0.8911(2) 0.53374(11) 0.0609(6) Uani 1 1 d . . . . .
O4 O 0.2132(3) 1.02737(19) 0.43482(11) 0.0504(5) Uani 1 1 d D . . . .
H4 H 0.196(5) 1.093(3) 0.4666(17) 0.076 Uiso 1 1 d D U . . .
O5 O 0.8269(3) -0.06755(17) 0.03714(11) 0.0485(5) Uani 1 1 d . . . . .
O6 O 0.6866(3) 0.14210(19) -0.01552(11) 0.0488(5) Uani 1 1 d D . . . .
H6 H 0.679(5) 0.090(3) -0.0511(16) 0.073 Uiso 1 1 d D U . . .
O7 O 0.8370(3) 0.7473(2) 0.47433(10) 0.0495(5) Uani 1 1 d . . . . .
O8 O 0.7344(3) 0.8901(2) 0.37849(11) 0.0585(5) Uani 1 1 d D . . . .
H8 H 0.731(5) 0.960(3) 0.4067(19) 0.088 Uiso 1 1 d D U . . .
C1 C 0.3059(3) 0.1499(2) 0.11810(15) 0.0383(5) Uani 1 1 d . . . . .
C2 C 0.3297(3) 0.2380(2) 0.17904(14) 0.0363(5) Uani 1 1 d . . . . .
C3 C 0.3639(3) 0.1768(2) 0.24967(14) 0.0391(5) Uani 1 1 d . . . . .
H3 H 0.378648 0.077116 0.257810 0.047 Uiso 1 1 calc R U . . .
C4 C 0.3770(3) 0.2587(2) 0.30871(14) 0.0390(5) Uani 1 1 d . . . . .
H4A H 0.396660 0.217261 0.357660 0.047 Uiso 1 1 calc R U . . .
C5 C 0.3605(3) 0.4034(2) 0.29439(13) 0.0331(5) Uani 1 1 d . . . . .
C6 C 0.3394(3) 0.4633(2) 0.22146(13) 0.0321(5) Uani 1 1 d . . . . .
C7 C 0.3182(3) 0.3829(2) 0.16410(13) 0.0341(5) Uani 1 1 d . . . . .
H7 H 0.296180 0.424829 0.115475 0.041 Uiso 1 1 calc R U . . .
C8 C 0.3399(3) 0.6186(2) 0.21904(12) 0.0315(5) Uani 1 1 d . . . . .
C9 C 0.1709(3) 0.7258(2) 0.19196(14) 0.0373(5) Uani 1 1 d . . . . .
H9A H 0.171681 0.700680 0.138626 0.056 Uiso 1 1 calc R U . . .
H9B H 0.173824 0.824594 0.193688 0.056 Uiso 1 1 calc R U . . .
H9C H 0.059141 0.720485 0.226241 0.056 Uiso 1 1 calc R U . . .
C10 C 0.3334(3) 0.6462(2) 0.30400(13) 0.0319(5) Uani 1 1 d . . . . .
C11 C 0.3528(3) 0.5179(2) 0.34663(13) 0.0340(5) Uani 1 1 d . . . . .
C12 C 0.3513(4) 0.5157(3) 0.42570(14) 0.0416(6) Uani 1 1 d . . . . .
H12 H 0.365407 0.428468 0.453991 0.050 Uiso 1 1 calc R U . . .
C13 C 0.3290(4) 0.6434(3) 0.46208(14) 0.0432(6) Uani 1 1 d . . . . .
H13 H 0.331445 0.643232 0.515905 0.052 Uiso 1 1 calc R U . . .
C14 C 0.3029(3) 0.7727(3) 0.42167(14) 0.0388(5) Uani 1 1 d . . . . .
C15 C 0.2758(4) 0.9051(3) 0.46666(14) 0.0423(6) Uani 1 1 d . . . . .
C16 C 0.3038(3) 0.7748(2) 0.34199(13) 0.0356(5) Uani 1 1 d . . . . .
H16 H 0.284317 0.863060 0.314372 0.043 Uiso 1 1 calc R U . . .
C17 C 0.5128(3) 0.6345(2) 0.16334(12) 0.0309(5) Uani 1 1 d . . . . .
H17A H 0.498908 0.621098 0.109783 0.037 Uiso 1 1 calc R U . . .
H17B H 0.504958 0.736748 0.168061 0.037 Uiso 1 1 calc R U . . .
C18 C 0.7108(3) 0.5389(2) 0.16953(12) 0.0308(5) Uani 1 1 d . . . . .
C19 C 0.8405(3) 0.5909(2) 0.10675(13) 0.0370(5) Uani 1 1 d . . . . .
H19A H 0.818820 0.693752 0.116006 0.055 Uiso 1 1 calc R U . . .
H19B H 0.816777 0.578542 0.055386 0.055 Uiso 1 1 calc R U . . .
H19C H 0.968316 0.533515 0.108931 0.055 Uiso 1 1 calc R U . . .
C20 C 0.7579(3) 0.3759(2) 0.15809(13) 0.0326(5) Uani 1 1 d . . . . .
C21 C 0.7411(3) 0.3034(2) 0.09645(13) 0.0342(5) Uani 1 1 d . . . . .
H21 H 0.694001 0.355041 0.053664 0.041 Uiso 1 1 calc R U . . .
C22 C 0.7958(3) 0.1504(2) 0.09864(14) 0.0365(5) Uani 1 1 d . . . . .
C23 C 0.7693(3) 0.0680(2) 0.03610(14) 0.0384(5) Uani 1 1 d . . . . .
C24 C 0.8664(3) 0.0756(2) 0.16074(15) 0.0401(6) Uani 1 1 d . . . . .
H24 H 0.900246 -0.027263 0.161673 0.048 Uiso 1 1 calc R U . . .
C25 C 0.8883(3) 0.1476(2) 0.22113(14) 0.0389(5) Uani 1 1 d . . . . .
H25 H 0.939367 0.095426 0.262968 0.047 Uiso 1 1 calc R U . . .
C26 C 0.8338(3) 0.2986(2) 0.21957(13) 0.0327(5) Uani 1 1 d . . . . .
C27 C 0.8393(3) 0.4018(2) 0.27519(13) 0.0319(5) Uani 1 1 d . . . . .
C28 C 0.9066(3) 0.3791(3) 0.34377(13) 0.0367(5) Uani 1 1 d . . . . .
H28 H 0.959799 0.283476 0.361429 0.044 Uiso 1 1 calc R U . . .
C29 C 0.8947(3) 0.4986(3) 0.38590(14) 0.0387(5) Uani 1 1 d . . . . .
H29 H 0.940841 0.484669 0.432678 0.046 Uiso 1 1 calc R U . . .
C30 C 0.8158(3) 0.6388(3) 0.36043(13) 0.0359(5) Uani 1 1 d . . . . .
C31 C 0.7965(3) 0.7661(3) 0.40871(13) 0.0390(5) Uani 1 1 d . . . . .
C32 C 0.7509(3) 0.6615(2) 0.29073(13) 0.0337(5) Uani 1 1 d . . . . .
H32 H 0.698980 0.757275 0.272954 0.040 Uiso 1 1 calc R U . . .
C33 C 0.7631(3) 0.5428(2) 0.24804(13) 0.0318(5) Uani 1 1 d . . . . .

loop_
_atom_site_aniso_label
_atom_site_aniso_U_11
_atom_site_aniso_U_22
_atom_site_aniso_U_33
_atom_site_aniso_U_23
_atom_site_aniso_U_13
_atom_site_aniso_U_12
O1 0.0553(11) 0.0323(9) 0.0592(11) -0.0058(8) -0.0160(9) -0.0151(8)
O2 0.0691(13) 0.0398(10) 0.0484(10) -0.0031(8) -0.0195(9) -0.0236(9)
O3 0.0943(16) 0.0492(11) 0.0451(11) -0.0059(8) -0.0248(11) -0.0246(11)
O4 0.0696(13) 0.0356(10) 0.0481(11) -0.0064(8) -0.0138(9) -0.0183(9)
O5 0.0627(12) 0.0292(9) 0.0565(11) -0.0044(7) -0.0168(9) -0.0157(8)
O6 0.0620(12) 0.0380(10) 0.0500(11) -0.0075(8) -0.0204(9) -0.0151(9)
O7 0.0616(12) 0.0503(11) 0.0418(10) -0.0065(8) -0.0163(9) -0.0213(9)
O8 0.0892(15) 0.0376(10) 0.0539(12) -0.0058(8) -0.0283(11) -0.0194(10)
C1 0.0352(13) 0.0292(11) 0.0508(14) -0.0014(10) -0.0054(11) -0.0128(10)
C2 0.0358(12) 0.0297(11) 0.0447(13) -0.0047(10) -0.0060(10) -0.0132(9)
C3 0.0403(13) 0.0266(11) 0.0512(14) 0.0001(10) -0.0079(11) -0.0132(10)
C4 0.0454(14) 0.0300(12) 0.0437(13) 0.0055(10) -0.0107(11) -0.0153(10)
C5 0.0333(12) 0.0271(11) 0.0400(12) 0.0000(9) -0.0069(10) -0.0117(9)
C6 0.0314(12) 0.0265(11) 0.0389(12) -0.0006(9) -0.0072(9) -0.0102(9)
C7 0.0381(12) 0.0272(11) 0.0396(12) -0.0005(9) -0.0086(10) -0.0135(9)
C8 0.0386(12) 0.0233(10) 0.0355(11) 0.0001(8) -0.0121(10) -0.0117(9)
C9 0.0409(13) 0.0291(11) 0.0436(13) -0.0005(9) -0.0142(11) -0.0105(10)
C10 0.0325(12) 0.0287(11) 0.0366(12) -0.0010(9) -0.0088(9) -0.0116(9)
C11 0.0360(12) 0.0290(11) 0.0378(12) 0.0009(9) -0.0080(10) -0.0116(9)
C12 0.0520(15) 0.0366(13) 0.0379(12) 0.0049(10) -0.0124(11) -0.0157(11)
C13 0.0526(15) 0.0453(14) 0.0370(13) 0.0003(10) -0.0097(11) -0.0227(12)
C14 0.0425(14) 0.0380(13) 0.0378(12) -0.0074(10) -0.0058(10) -0.0163(11)
C15 0.0496(15) 0.0422(13) 0.0384(13) -0.0031(10) -0.0110(11) -0.0180(11)
C16 0.0414(13) 0.0291(11) 0.0392(12) -0.0002(9) -0.0105(10) -0.0141(10)
C17 0.0399(12) 0.0229(10) 0.0328(11) 0.0007(8) -0.0113(9) -0.0123(9)
C18 0.0372(12) 0.0264(10) 0.0310(11) -0.0017(8) -0.0097(9) -0.0118(9)
C19 0.0443(14) 0.0354(12) 0.0355(12) 0.0015(9) -0.0094(10) -0.0183(10)
C20 0.0332(12) 0.0267(11) 0.0374(12) -0.0028(9) -0.0054(9) -0.0098(9)
C21 0.0355(12) 0.0282(11) 0.0377(12) -0.0018(9) -0.0073(10) -0.0088(9)
C22 0.0357(12) 0.0272(11) 0.0455(13) -0.0054(9) -0.0074(10) -0.0086(9)
C23 0.0344(13) 0.0294(12) 0.0494(14) -0.0023(10) -0.0071(11) -0.0087(10)
C24 0.0412(13) 0.0245(11) 0.0527(14) -0.0011(10) -0.0113(11) -0.0077(10)
C25 0.0412(13) 0.0274(11) 0.0449(13) 0.0013(9) -0.0111(11) -0.0062(10)
C26 0.0334(12) 0.0284(11) 0.0360(12) 0.0001(9) -0.0082(10) -0.0092(9)
C27 0.0312(12) 0.0312(11) 0.0328(11) -0.0005(9) -0.0056(9) -0.0105(9)
C28 0.0390(13) 0.0349(12) 0.0354(12) 0.0011(9) -0.0092(10) -0.0105(10)
C29 0.0397(13) 0.0440(13) 0.0333(12) -0.0010(10) -0.0106(10) -0.0134(11)
C30 0.0378(13) 0.0410(13) 0.0320(11) -0.0039(9) -0.0077(10) -0.0161(10)
C31 0.0416(14) 0.0439(14) 0.0344(12) 0.0013(10) -0.0117(10) -0.0161(11)
C32 0.0367(12) 0.0305(11) 0.0360(12) -0.0016(9) -0.0087(10) -0.0129(9)
C33 0.0343(12) 0.0299(11) 0.0328(11) -0.0003(9) -0.0082(9) -0.0119(9)

loop_
_atom_type_symbol
_atom_type_description
_atom_type_scat_dispersion_real
_atom_type_scat_dispersion_imag
_atom_type_scat_source
C C 0.0181 0.0091 'International Tables Vol C Tables 4.2.6.8 and 6.1.1.4'
H H 0.0000 0.0000 'International Tables Vol C Tables 4.2.6.8 and 6.1.1.4'
O O 0.0492 0.0322 'International Tables Vol C Tables 4.2.6.8 and 6.1.1.4'

loop_
_exptl_crystal_face_index_h
_exptl_crystal_face_index_k
_exptl_crystal_face_index_l
_exptl_crystal_face_perp_dist
-1 -3 -5 0.0161
1 3 5 0.0161
-5 0 -3 0.0368
5 0 3 0.0468
1 2 -5 0.0253
-1 -2 5 0.0253
0 3 5 0.0190
0 -3 -5 0.0190

loop_
_geom_angle_atom_site_label_1
_geom_angle_atom_site_label_2
_geom_angle_atom_site_label_3
_geom_angle
_geom_angle_site_symmetry_1
_geom_angle_site_symmetry_3
_geom_angle_publ_flag
C1 O2 H2 109.5 . . ?
C15 O4 H4 108(2) . . ?
C23 O6 H6 113(2) . . ?
C31 O8 H8 113(3) . . ?
O1 C1 O2 124.6(2) . . ?
O1 C1 C2 120.2(2) . . ?
O2 C1 C2 115.14(19) . . ?
C3 C2 C1 120.0(2) . . ?
C3 C2 C7 120.4(2) . . ?
C7 C2 C1 119.6(2) . . ?
C2 C3 H3 119.5 . . ?
C2 C3 C4 121.0(2) . . ?
C4 C3 H3 119.5 . . ?
C3 C4 H4A 120.8 . . ?
C3 C4 C5 118.3(2) . . ?
C5 C4 H4A 120.8 . . ?
C4 C5 C6 121.1(2) . . ?
C4 C5 C11 130.4(2) . . ?
C6 C5 C11 108.42(18) . . ?
C5 C6 C8 110.81(18) . . ?
C7 C6 C5 120.07(19) . . ?
C7 C6 C8 129.1(2) . . ?
C2 C7 H7 120.6 . . ?
C6 C7 C2 118.8(2) . . ?
C6 C7 H7 120.6 . . ?
C6 C8 C9 112.26(18) . . ?
C6 C8 C17 112.51(17) . . ?
C9 C8 C17 106.97(17) . . ?
C10 C8 C6 101.08(17) . . ?
C10 C8 C9 110.66(18) . . ?
C10 C8 C17 113.44(17) . . ?
C8 C9 H9A 109.5 . . ?
C8 C9 H9B 109.5 . . ?
C8 C9 H9C 109.5 . . ?
H9A C9 H9B 109.5 . . ?
H9A C9 H9C 109.5 . . ?
H9B C9 H9C 109.5 . . ?
C11 C10 C8 110.69(18) . . ?
C16 C10 C8 129.6(2) . . ?
C16 C10 C11 119.6(2) . . ?
C10 C11 C5 108.27(19) . . ?
C12 C11 C5 130.2(2) . . ?
C12 C11 C10 121.4(2) . . ?
C11 C12 H12 120.9 . . ?
C13 C12 C11 118.1(2) . . ?
C13 C12 H12 120.9 . . ?
C12 C13 H13 119.3 . . ?
C12 C13 C14 121.4(2) . . ?
C14 C13 H13 119.3 . . ?
C13 C14 C15 117.2(2) . . ?
C13 C14 C16 120.3(2) . . ?
C16 C14 C15 122.5(2) . . ?
O3 C15 O4 123.8(2) . . ?
O3 C15 C14 118.9(2) . . ?
O4 C15 C14 117.3(2) . . ?
C10 C16 C14 119.0(2) . . ?
C10 C16 H16 120.5 . . ?
C14 C16 H16 120.5 . . ?
C8 C17 H17A 106.7 . . ?
C8 C17 H17B 106.7 . . ?
H17A C17 H17B 106.6 . . ?
C18 C17 C8 122.58(17) . . ?
C18 C17 H17A 106.7 . . ?
C18 C17 H17B 106.7 . . ?
C19 C18 C17 106.69(17) . . ?
C20 C18 C17 115.66(18) . . ?
C20 C18 C19 108.56(17) . . ?
C33 C18 C17 115.78(17) . . ?
C33 C18 C19 108.96(18) . . ?
C33 C18 C20 100.92(17) . . ?
C18 C19 H19A 109.5 . . ?
C18 C19 H19B 109.5 . . ?
C18 C19 H19C 109.5 . . ?
H19A C19 H19B 109.5 . . ?
H19A C19 H19C 109.5 . . ?
H19B C19 H19C 109.5 . . ?
C21 C20 C18 128.6(2) . . ?
C21 C20 C26 120.5(2) . . ?
C26 C20 C18 110.87(19) . . ?
C20 C21 H21 120.9 . . ?
C20 C21 C22 118.2(2) . . ?
C22 C21 H21 120.9 . . ?
C21 C22 C23 120.2(2) . . ?
C24 C22 C21 120.6(2) . . ?
C24 C22 C23 119.1(2) . . ?
O5 C23 O6 123.9(2) . . ?
O5 C23 C22 119.1(2) . . ?
O6 C23 C22 116.9(2) . . ?
C22 C24 H24 119.4 . . ?
C25 C24 C22 121.1(2) . . ?
C25 C24 H24 119.4 . . ?
C24 C25 H25 120.7 . . ?
C24 C25 C26 118.6(2) . . ?
C26 C25 H25 120.7 . . ?
C20 C26 C27 108.82(18) . . ?
C25 C26 C20 120.9(2) . . ?
C25 C26 C27 130.3(2) . . ?
C28 C27 C26 130.8(2) . . ?
C28 C27 C33 120.9(2) . . ?
C33 C27 C26 108.21(19) . . ?
C27 C28 H28 120.6 . . ?
C29 C28 C27 118.8(2) . . ?
C29 C28 H28 120.6 . . ?
C28 C29 H29 119.7 . . ?
C28 C29 C30 120.7(2) . . ?
C30 C29 H29 119.6 . . ?
C29 C30 C31 119.7(2) . . ?
C29 C30 C32 120.5(2) . . ?
C32 C30 C31 119.8(2) . . ?
O7 C31 O8 124.4(2) . . ?
O7 C31 C30 120.2(2) . . ?
O8 C31 C30 115.5(2) . . ?
C30 C32 H32 120.4 . . ?
C33 C32 C30 119.2(2) . . ?
C33 C32 H32 120.4 . . ?
C27 C33 C18 111.09(18) . . ?
C32 C33 C18 129.0(2) . . ?
C32 C33 C27 119.8(2) . . ?

loop_
_geom_bond_atom_site_label_1
_geom_bond_atom_site_label_2
_geom_bond_distance
_geom_bond_site_symmetry_2
_geom_bond_publ_flag
O1 C1 1.236(3) . ?
O2 H2 0.8400 . ?
O2 C1 1.288(3) . ?
O3 C15 1.257(3) . ?
O4 H4 0.833(18) . ?
O4 C15 1.276(3) . ?
O5 C23 1.248(3) . ?
O6 H6 0.854(18) . ?
O6 C23 1.272(3) . ?
O7 C31 1.246(3) . ?
O8 H8 0.858(19) . ?
O8 C31 1.275(3) . ?
C1 C2 1.491(3) . ?
C2 C3 1.385(3) . ?
C2 C7 1.407(3) . ?
C3 H3 0.9500 . ?
C3 C4 1.387(3) . ?
C4 H4A 0.9500 . ?
C4 C5 1.394(3) . ?
C5 C6 1.398(3) . ?
C5 C11 1.466(3) . ?
C6 C7 1.382(3) . ?
C6 C8 1.523(3) . ?
C7 H7 0.9500 . ?
C8 C9 1.533(3) . ?
C8 C10 1.519(3) . ?
C8 C17 1.563(3) . ?
C9 H9A 0.9800 . ?
C9 H9B 0.9800 . ?
C9 H9C 0.9800 . ?
C10 C11 1.407(3) . ?
C10 C16 1.383(3) . ?
C11 C12 1.386(3) . ?
C12 H12 0.9500 . ?
C12 C13 1.377(3) . ?
C13 H13 0.9500 . ?
C13 C14 1.392(3) . ?
C14 C15 1.485(3) . ?
C14 C16 1.398(3) . ?
C16 H16 0.9500 . ?
C17 H17A 0.9900 . ?
C17 H17B 0.9900 . ?
C17 C18 1.545(3) . ?
C18 C19 1.541(3) . ?
C18 C20 1.526(3) . ?
C18 C33 1.524(3) . ?
C19 H19A 0.9800 . ?
C19 H19B 0.9800 . ?
C19 H19C 0.9800 . ?
C20 C21 1.379(3) . ?
C20 C26 1.401(3) . ?
C21 H21 0.9500 . ?
C21 C22 1.412(3) . ?
C22 C23 1.486(3) . ?
C22 C24 1.385(3) . ?
C24 H24 0.9500 . ?
C24 C25 1.376(3) . ?
C25 H25 0.9500 . ?
C25 C26 1.393(3) . ?
C26 C27 1.461(3) . ?
C27 C28 1.391(3) . ?
C27 C33 1.405(3) . ?
C28 H28 0.9500 . ?
C28 C29 1.385(3) . ?
C29 H29 0.9500 . ?
C29 C30 1.390(3) . ?
C30 C31 1.494(3) . ?
C30 C32 1.400(3) . ?
C32 H32 0.9500 . ?
C32 C33 1.383(3) . ?

loop_
_geom_hbond_atom_site_label_D
_geom_hbond_atom_site_label_H
_geom_hbond_atom_site_label_A
_geom_hbond_distance_DH
_geom_hbond_distance_HA
_geom_hbond_distance_DA
_geom_hbond_angle_DHA
_geom_hbond_site_symmetry_A
_geom_hbond_publ_flag
O2 H2 O5 0.84 1.80 2.603(2) 159.3 2_655 yes
O4 H4 O7 0.833(18) 1.839(19) 2.666(2) 172(4) 2_676 yes
O6 H6 O1 0.854(18) 1.790(19) 2.643(2) 177(3) 2_655 yes
O8 H8 O3 0.858(19) 1.74(2) 2.590(2) 171(4) 2_676 yes

loop_
_geom_torsion_atom_site_label_1
_geom_torsion_atom_site_label_2
_geom_torsion_atom_site_label_3
_geom_torsion_atom_site_label_4
_geom_torsion
_geom_torsion_site_symmetry_1
_geom_torsion_site_symmetry_2
_geom_torsion_site_symmetry_3
_geom_torsion_site_symmetry_4
_geom_torsion_publ_flag
O1 C1 C2 C3 -13.7(4) . . . . ?
O1 C1 C2 C7 165.9(2) . . . . ?
O2 C1 C2 C3 165.1(2) . . . . ?
O2 C1 C2 C7 -15.3(3) . . . . ?
C1 C2 C3 C4 -176.6(2) . . . . ?
C1 C2 C7 C6 179.6(2) . . . . ?
C2 C3 C4 C5 -2.0(4) . . . . ?
C3 C2 C7 C6 -0.8(3) . . . . ?
C3 C4 C5 C6 -2.8(4) . . . . ?
C3 C4 C5 C11 174.2(2) . . . . ?
C4 C5 C6 C7 5.8(3) . . . . ?
C4 C5 C6 C8 -175.5(2) . . . . ?
C4 C5 C11 C10 -179.3(2) . . . . ?
C4 C5 C11 C12 -3.3(4) . . . . ?
C5 C6 C7 C2 -3.9(3) . . . . ?
C5 C6 C8 C9 -126.6(2) . . . . ?
C5 C6 C8 C10 -8.6(2) . . . . ?
C5 C6 C8 C17 112.7(2) . . . . ?
C5 C11 C12 C13 -175.1(2) . . . . ?
C6 C5 C11 C10 -2.0(3) . . . . ?
C6 C5 C11 C12 173.9(2) . . . . ?
C6 C8 C10 C11 7.3(2) . . . . ?
C6 C8 C10 C16 -169.4(2) . . . . ?
C6 C8 C17 C18 -53.4(3) . . . . ?
C7 C2 C3 C4 3.8(4) . . . . ?
C7 C6 C8 C9 52.0(3) . . . . ?
C7 C6 C8 C10 170.0(2) . . . . ?
C7 C6 C8 C17 -68.7(3) . . . . ?
C8 C6 C7 C2 177.6(2) . . . . ?
C8 C10 C11 C5 -3.7(3) . . . . ?
C8 C10 C11 C12 179.9(2) . . . . ?
C8 C10 C16 C14 179.6(2) . . . . ?
C8 C17 C18 C19 -178.28(18) . . . . ?
C8 C17 C18 C20 60.9(3) . . . . ?
C8 C17 C18 C33 -56.9(3) . . . . ?
C9 C8 C10 C11 126.4(2) . . . . ?
C9 C8 C10 C16 -50.2(3) . . . . ?
C9 C8 C17 C18 -177.10(18) . . . . ?
C10 C8 C17 C18 60.6(2) . . . . ?
C10 C11 C12 C13 0.5(4) . . . . ?
C11 C5 C6 C7 -171.8(2) . . . . ?
C11 C5 C6 C8 7.0(3) . . . . ?
C11 C10 C16 C14 3.2(3) . . . . ?
C11 C12 C13 C14 1.9(4) . . . . ?
C12 C13 C14 C15 178.6(2) . . . . ?
C12 C13 C14 C16 -1.7(4) . . . . ?
C13 C14 C15 O3 13.3(4) . . . . ?
C13 C14 C15 O4 -165.3(2) . . . . ?
C13 C14 C16 C10 -0.9(4) . . . . ?
C15 C14 C16 C10 178.8(2) . . . . ?
C16 C10 C11 C5 173.4(2) . . . . ?
C16 C10 C11 C12 -3.1(3) . . . . ?
C16 C14 C15 O3 -166.4(2) . . . . ?
C16 C14 C15 O4 15.0(4) . . . . ?
C17 C8 C10 C11 -113.4(2) . . . . ?
C17 C8 C10 C16 70.0(3) . . . . ?
C17 C18 C20 C21 54.6(3) . . . . ?
C17 C18 C20 C26 -128.2(2) . . . . ?
C17 C18 C33 C27 128.8(2) . . . . ?
C17 C18 C33 C32 -53.8(3) . . . . ?
C18 C20 C21 C22 179.4(2) . . . . ?
C18 C20 C26 C25 -179.7(2) . . . . ?
C18 C20 C26 C27 1.0(3) . . . . ?
C19 C18 C20 C21 -65.2(3) . . . . ?
C19 C18 C20 C26 112.0(2) . . . . ?
C19 C18 C33 C27 -111.0(2) . . . . ?
C19 C18 C33 C32 66.4(3) . . . . ?
C20 C18 C33 C27 3.1(2) . . . . ?
C20 C18 C33 C32 -179.5(2) . . . . ?
C20 C21 C22 C23 176.1(2) . . . . ?
C20 C21 C22 C24 -0.8(3) . . . . ?
C20 C26 C27 C28 -177.8(2) . . . . ?
C20 C26 C27 C33 1.1(3) . . . . ?
C21 C20 C26 C25 -2.2(3) . . . . ?
C21 C20 C26 C27 178.5(2) . . . . ?
C21 C22 C23 O5 176.5(2) . . . . ?
C21 C22 C23 O6 -4.0(3) . . . . ?
C21 C22 C24 C25 -1.2(4) . . . . ?
C22 C24 C25 C26 1.5(4) . . . . ?
C23 C22 C24 C25 -178.1(2) . . . . ?
C24 C22 C23 O5 -6.6(3) . . . . ?
C24 C22 C23 O6 172.9(2) . . . . ?
C24 C25 C26 C20 0.2(4) . . . . ?
C24 C25 C26 C27 179.4(2) . . . . ?
C25 C26 C27 C28 2.9(4) . . . . ?
C25 C26 C27 C33 -178.2(2) . . . . ?
C26 C20 C21 C22 2.4(3) . . . . ?
C26 C27 C28 C29 179.8(2) . . . . ?
C26 C27 C33 C18 -2.7(3) . . . . ?
C26 C27 C33 C32 179.6(2) . . . . ?
C27 C28 C29 C30 0.4(4) . . . . ?
C28 C27 C33 C18 176.3(2) . . . . ?
C28 C27 C33 C32 -1.4(3) . . . . ?
C28 C29 C30 C31 177.1(2) . . . . ?
C28 C29 C30 C32 -1.5(4) . . . . ?
C29 C30 C31 O7 -5.8(4) . . . . ?
C29 C30 C31 O8 175.4(2) . . . . ?
C29 C30 C32 C33 1.1(3) . . . . ?
C30 C32 C33 C18 -176.9(2) . . . . ?
C30 C32 C33 C27 0.3(3) . . . . ?
C31 C30 C32 C33 -177.5(2) . . . . ?
C32 C30 C31 O7 172.9(2) . . . . ?
C32 C30 C31 O8 -6.0(3) . . . . ?
C33 C18 C20 C21 -179.7(2) . . . . ?
C33 C18 C20 C26 -2.4(2) . . . . ?
C33 C27 C28 C29 1.0(3) . . . . ?

loop_
_exptl_oxdiff_crystal_face_indexfrac_h
_exptl_oxdiff_crystal_face_indexfrac_k
_exptl_oxdiff_crystal_face_indexfrac_l
_exptl_oxdiff_crystal_face_x
_exptl_oxdiff_crystal_face_y
_exptl_oxdiff_crystal_face_z
-1.0027 -2.9925 -5.0192 -0.0340 0.6247 -0.0652
1.0027 2.9925 5.0192 0.0340 -0.6247 0.0652
-4.9941 -0.0023 -2.9776 0.0038 -0.0096 -1.0383
4.9941 0.0023 2.9776 -0.0038 0.0096 1.0383
1.0028 2.0100 -4.9991 -0.5785 0.0544 0.0614
-1.0028 -2.0100 4.9991 0.5785 -0.0544 -0.0614
0.0038 2.9910 5.0245 0.0770 -0.6597 -0.1389
-0.0038 -2.9910 -5.0245 -0.0770 0.6597 0.1389
